data_7005104
loop_
_publ_author_name
'Amoroso, Angelo J.'
'Burrows, Miles W.'
'Haigh, Robert'
'Hatcher, Malcolm'
'Jones, Mark'
'Kynast, Ulrich'
'Malik, K. M. Abdul'
'Sendor, Dorota'

_publ_section_title
;
 The synthesis and characterisation of europium terpyridine-N-oxide
 complexes.
;
_journal_issue 16
_journal_name_full 'Dalton transactions (Cambridge, England : 2003)'
_journal_page_first 1630
_journal_page_last 1638
_journal_paper_doi 10.1039/b616758f
_journal_year 2007
_chemical_formula_sum 'C49 H40 Cl3 Eu N11 O18.5'
_chemical_formula_weight 1337.23
_chemical_name_systematic
;
?
;
_space_group_IT_number 15
_symmetry_cell_setting monoclinic
_symmetry_space_group_name_Hall '-C 2yc'
_symmetry_space_group_name_H-M 'C 1 2/c 1'
_atom_sites_solution_hydrogens geom
_atom_sites_solution_primary direct
_atom_sites_solution_secondary difmap
_audit_creation_method SHELXL-97
_cell_angle_alpha 90.00
_cell_angle_beta 100.52(3)
_cell_angle_gamma 90.00
_cell_formula_units_Z 8
_cell_length_a 23.635(5)
_cell_length_b 16.988(3)
_cell_length_c 26.075(5)
_cell_measurement_reflns_used 73022
_cell_measurement_temperature 150(2)
_cell_measurement_theta_max 27.48
_cell_measurement_theta_min 1.00
_cell_volume 10293(4)
_computing_cell_refinement 'SCALEPACK & DENZO (Otwinoski & Minor, 1997)'
_computing_data_collection 'COLLECT (Hooft, 1998)'
_computing_data_reduction 'DENZO (Otwinowski & Minor, 1997)'
_computing_molecular_graphics 'ORTEP-3 for Windows (Farrugia, 1997)'
_computing_structure_refinement 'SHELXL-97 (Sheldrick, 1997)'
_computing_structure_solution 'SHELXL-97 (Sheldrick,1990)'
_diffrn_ambient_temperature 150(2)
_diffrn_measured_fraction_theta_full 0.992
_diffrn_measured_fraction_theta_max 0.992
_diffrn_measurement_device_type 'Bruker Nonius kappa CCD area detector'
_diffrn_measurement_method 'phi & omega scan to fill Ewald sphere'
_diffrn_radiation_monochromator graphite
_diffrn_radiation_source 'fine-focus sealed tube'
_diffrn_radiation_type MoK\a
_diffrn_radiation_wavelength 0.71073
_diffrn_reflns_av_R_equivalents 0.1110
_diffrn_reflns_av_sigmaI/netI 0.1132
_diffrn_reflns_limit_h_max 30
_diffrn_reflns_limit_h_min -24
_diffrn_reflns_limit_k_max 22
_diffrn_reflns_limit_k_min -22
_diffrn_reflns_limit_l_max 32
_diffrn_reflns_limit_l_min -33
_diffrn_reflns_number 40031
_diffrn_reflns_theta_full 27.48
_diffrn_reflns_theta_max 27.48
_diffrn_reflns_theta_min 1.48
_exptl_absorpt_coefficient_mu 1.464
_exptl_absorpt_correction_T_max 0.899
_exptl_absorpt_correction_T_min 0.682
_exptl_absorpt_correction_type multi-scan
_exptl_absorpt_process_details 'SORTAV (Blessing, 1995)'
_exptl_crystal_colour colourless
_exptl_crystal_density_diffrn 1.726
_exptl_crystal_density_method 'not measured'
_exptl_crystal_description block
_exptl_crystal_F_000 5384
_exptl_crystal_size_max 0.15
_exptl_crystal_size_mid 0.12
_exptl_crystal_size_min 0.10
_refine_diff_density_max 7.588
_refine_diff_density_min -1.828
_refine_diff_density_rms 0.326
_refine_ls_extinction_method none
_refine_ls_goodness_of_fit_ref 1.020
_refine_ls_hydrogen_treatment
;
Hs of partially occupied water ignored; others incld in calc posns, riding model
;
_refine_ls_matrix_type full
_refine_ls_number_parameters 746
_refine_ls_number_reflns 11702
_refine_ls_number_restraints 0
_refine_ls_restrained_S_all 1.020
_refine_ls_R_factor_all 0.1358
_refine_ls_R_factor_gt 0.0863
_refine_ls_shift/su_max 0.000
_refine_ls_shift/su_mean 0.000
_refine_ls_structure_factor_coef Fsqd
_refine_ls_weighting_details 'calc w=1/[\s^2^(Fo^2^)+(0.1284P)^2^+432.9243P] where P=(Fo^2^+2Fc^2^)/3'
_refine_ls_weighting_scheme calc
_refine_ls_wR_factor_gt 0.2491
_refine_ls_wR_factor_ref 0.2784
_reflns_number_gt 7473
_reflns_number_total 11702
_reflns_threshold_expression >2sigma(I)
_cod_data_source_file b616758f.txt
_cod_data_source_block s922
_cod_depositor_comments
;
The following automatic conversions were performed:
'_symmetry_cell_setting' value 'Monoclinic' changed to 'monoclinic'
according to '/home/saulius/struct/CIF-dictionaries/cif_core.dic'
dictionary named 'cif_core.dic' version 2.4.1 from 2010-06-29.

Automatic conversion script
Id: cif_fix_enum 1527 2010-12-29 10:47:43Z saulius 
;
_cod_original_cell_volume 10293(3)
_cod_original_sg_symbol_H-M C2/c
_cod_original_formula_sum 'C49 H40 Cl3 Eu N11 O18.50'
_cod_database_code 7005104

loop_
_symmetry_equiv_pos_as_xyz
'x, y, z'
'-x, y, -z+1/2'
'x+1/2, y+1/2, z'
'-x+1/2, y+1/2, -z+1/2'
'-x, -y, -z'
'x, -y, z-1/2'
'-x+1/2, -y+1/2, -z'
'x+1/2, -y+1/2, z-1/2'

loop_
_atom_site_label
_atom_site_type_symbol
_atom_site_fract_x
_atom_site_fract_y
_atom_site_fract_z
_atom_site_U_iso_or_equiv
_atom_site_adp_type
_atom_site_occupancy
_atom_site_symmetry_multiplicity
_atom_site_calc_flag
_atom_site_refinement_flags
_atom_site_disorder_assembly
_atom_site_disorder_group
O01 O 0.5000 0.3878(10) -0.2500 0.064(4) Uani 1 2 d S . .
N01 N 0.6327(6) 0.0580(7) 0.2113(5) 0.051(3) Uani 1 1 d . . .
C01 C 0.6762(6) 0.0402(7) 0.2356(5) 0.036(3) Uani 1 1 d . . .
C02 C 0.7322(7) 0.0178(9) 0.2649(6) 0.052(4) Uani 1 1 d . . .
H02A H 0.7385 -0.0386 0.2602 0.078 Uiso 1 1 calc R . .
H02B H 0.7337 0.0289 0.3020 0.078 Uiso 1 1 calc R . .
H02C H 0.7623 0.0480 0.2524 0.078 Uiso 1 1 calc R . .
N02 N 0.5474(8) -0.1116(9) 0.2060(7) 0.087(5) Uani 1 1 d . . .
C03 C 0.5733(8) -0.1083(8) 0.2477(6) 0.051(4) Uani 1 1 d . . .
C04 C 0.6063(7) -0.1045(10) 0.2998(6) 0.057(4) Uani 1 1 d . . .
H04A H 0.6424 -0.1336 0.3013 0.085 Uiso 1 1 calc R . .
H04B H 0.5842 -0.1279 0.3242 0.085 Uiso 1 1 calc R . .
H04C H 0.6149 -0.0494 0.3093 0.085 Uiso 1 1 calc R . .
Eu1 Eu 0.47530(2) 0.25388(3) 0.023011(18) 0.01489(17) Uani 1 1 d . . .
Cl1 Cl 0.35692(14) 0.52165(18) 0.17819(12) 0.0363(7) Uani 1 1 d . . .
Cl2 Cl 0.27049(13) 0.95696(17) 0.08515(12) 0.0319(6) Uani 1 1 d . . .
Cl3 Cl 0.25333(13) 0.22389(16) -0.25409(10) 0.0271(6) Uani 1 1 d . . .
O1 O 0.4512(3) 0.1615(4) -0.0448(3) 0.0181(15) Uani 1 1 d . . .
O2 O 0.5031(3) 0.2540(4) 0.1145(3) 0.0204(15) Uani 1 1 d . . .
O3 O 0.5489(3) 0.3475(4) 0.0466(3) 0.0198(15) Uani 1 1 d . . .
O4 O 0.3729(3) 0.2489(4) -0.0011(3) 0.0194(14) Uani 1 1 d . . .
O5 O 0.5467(3) 0.1562(4) 0.0354(3) 0.0200(15) Uani 1 1 d . . .
O6 O 0.4559(3) 0.3572(4) -0.0369(3) 0.0212(15) Uani 1 1 d . . .
O7 O 0.3687(7) 0.5859(6) 0.2121(4) 0.078(4) Uani 1 1 d . . .
O8 O 0.3291(6) 0.4586(8) 0.2009(6) 0.089(4) Uani 1 1 d . . .
O9 O 0.3215(7) 0.5474(9) 0.1324(5) 0.106(5) Uani 1 1 d . . .
O10 O 0.4075(7) 0.4918(9) 0.1658(9) 0.133(8) Uani 1 1 d . . .
O11 O 0.2756(5) 0.8958(6) 0.1231(4) 0.053(3) Uani 1 1 d . . .
O12 O 0.2240(4) 1.0092(6) 0.0918(4) 0.046(2) Uani 1 1 d . . .
O13 O 0.2594(4) 0.9232(5) 0.0333(3) 0.040(2) Uani 1 1 d . . .
O14 O 0.3225(4) 1.0017(6) 0.0914(4) 0.053(3) Uani 1 1 d . . .
O15 O 0.2842(4) 0.1726(5) -0.2148(4) 0.044(2) Uani 1 1 d . . .
O16 O 0.2022(4) 0.1859(5) -0.2814(3) 0.042(2) Uani 1 1 d . . .
O17 O 0.2370(4) 0.2938(6) -0.2302(4) 0.048(2) Uani 1 1 d . . .
O18 O 0.2904(4) 0.2436(6) -0.2900(4) 0.046(2) Uani 1 1 d . . .
N1 N 0.4059(4) 0.1136(5) -0.0541(3) 0.0183(18) Uani 1 1 d . . .
N2 N 0.4351(4) 0.1188(5) 0.0658(3) 0.0175(17) Uani 1 1 d . . .
N3 N 0.4679(4) 0.2426(5) 0.1483(4) 0.0239(19) Uani 1 1 d . . .
N4 N 0.5578(4) 0.3940(5) 0.0878(3) 0.0181(17) Uani 1 1 d . . .
N5 N 0.4267(4) 0.3831(5) 0.0635(3) 0.0160(17) Uani 1 1 d . . .
N6 N 0.3375(4) 0.2543(5) 0.0335(4) 0.0195(17) Uani 1 1 d . . .
N7 N 0.6000(4) 0.1806(5) 0.0543(3) 0.0188(18) Uani 1 1 d . . .
N8 N 0.5476(4) 0.2626(5) -0.0453(3) 0.0197(18) Uani 1 1 d . . .
N9 N 0.4343(4) 0.3370(5) -0.0853(4) 0.025(2) Uani 1 1 d . . .
C1 C 0.3711(5) 0.1177(6) -0.1010(4) 0.023(2) Uani 1 1 d . . .
H1 H 0.3786 0.1555 -0.1258 0.028 Uiso 1 1 calc R . .
C2 C 0.3243(5) 0.0673(6) -0.1135(4) 0.027(2) Uani 1 1 d . . .
H2 H 0.2998 0.0706 -0.1467 0.032 Uiso 1 1 calc R . .
C3 C 0.3139(5) 0.0127(6) -0.0778(5) 0.027(2) Uani 1 1 d . . .
H3 H 0.2818 -0.0218 -0.0858 0.032 Uiso 1 1 calc R . .
C4 C 0.3499(5) 0.0082(6) -0.0305(4) 0.022(2) Uani 1 1 d . . .
H4 H 0.3434 -0.0303 -0.0058 0.027 Uiso 1 1 calc R . .
C5 C 0.3964(5) 0.0604(6) -0.0183(4) 0.021(2) Uani 1 1 d . . .
C6 C 0.4336(4) 0.0563(6) 0.0342(4) 0.018(2) Uani 1 1 d . . .
C7 C 0.4587(5) -0.0162(6) 0.0511(4) 0.026(2) Uani 1 1 d . . .
H7 H 0.4568 -0.0595 0.0278 0.032 Uiso 1 1 calc R . .
C8 C 0.4860(5) -0.0231(6) 0.1019(4) 0.026(2) Uani 1 1 d . . .
H8 H 0.5070 -0.0696 0.1132 0.031 Uiso 1 1 calc R . .
C9 C 0.4832(5) 0.0376(6) 0.1370(4) 0.028(2) Uani 1 1 d . . .
H9 H 0.4983 0.0318 0.1731 0.033 Uiso 1 1 calc R . .
C10 C 0.4574(5) 0.1069(6) 0.1170(4) 0.022(2) Uani 1 1 d . . .
C11 C 0.4466(5) 0.1704(6) 0.1534(4) 0.022(2) Uani 1 1 d . . .
C12 C 0.4122(5) 0.1580(7) 0.1906(5) 0.035(3) Uani 1 1 d . . .
H12 H 0.3968 0.1072 0.1948 0.042 Uiso 1 1 calc R . .
C13 C 0.4005(6) 0.2196(8) 0.2212(5) 0.040(3) Uani 1 1 d . . .
H13 H 0.3784 0.2106 0.2476 0.048 Uiso 1 1 calc R . .
C14 C 0.4208(6) 0.2952(7) 0.2139(4) 0.032(3) Uani 1 1 d . . .
H14 H 0.4111 0.3387 0.2335 0.039 Uiso 1 1 calc R . .
C15 C 0.4554(5) 0.3044(6) 0.1773(4) 0.027(2) Uani 1 1 d . . .
H15 H 0.4708 0.3549 0.1723 0.033 Uiso 1 1 calc R . .
C16 C 0.6083(5) 0.3899(6) 0.1207(4) 0.027(2) Uani 1 1 d . . .
H16 H 0.6363 0.3532 0.1139 0.032 Uiso 1 1 calc R . .
C17 C 0.6209(5) 0.4377(6) 0.1645(4) 0.027(2) Uani 1 1 d . . .
H17 H 0.6565 0.4329 0.1880 0.032 Uiso 1 1 calc R . .
C18 C 0.5804(5) 0.4925(6) 0.1732(4) 0.027(2) Uani 1 1 d . . .
H18 H 0.5882 0.5269 0.2024 0.032 Uiso 1 1 calc R . .
C19 C 0.5290(5) 0.4964(6) 0.1392(4) 0.023(2) Uani 1 1 d . . .
H19 H 0.5010 0.5336 0.1454 0.028 Uiso 1 1 calc R . .
C20 C 0.5167(5) 0.4468(6) 0.0955(4) 0.024(2) Uani 1 1 d . . .
C21 C 0.4589(5) 0.4473(6) 0.0626(4) 0.024(2) Uani 1 1 d . . .
C22 C 0.4379(5) 0.5182(5) 0.0386(4) 0.021(2) Uani 1 1 d . . .
H22 H 0.4624 0.5620 0.0366 0.025 Uiso 1 1 calc R . .
C23 C 0.3801(5) 0.5212(6) 0.0183(4) 0.029(3) Uani 1 1 d . . .
H23 H 0.3645 0.5667 -0.0002 0.035 Uiso 1 1 calc R . .
C24 C 0.3445(5) 0.4593(6) 0.0243(5) 0.026(2) Uani 1 1 d . . .
H24 H 0.3040 0.4631 0.0133 0.031 Uiso 1 1 calc R . .
C25 C 0.3699(5) 0.3909(6) 0.0471(4) 0.019(2) Uani 1 1 d . . .
C26 C 0.3339(5) 0.3249(6) 0.0575(4) 0.021(2) Uani 1 1 d . . .
C27 C 0.2976(5) 0.3289(7) 0.0940(4) 0.025(2) Uani 1 1 d . . .
H27 H 0.2950 0.3770 0.1121 0.030 Uiso 1 1 calc R . .
C28 C 0.2656(5) 0.2657(7) 0.1048(5) 0.032(3) Uani 1 1 d . . .
H28 H 0.2405 0.2695 0.1293 0.038 Uiso 1 1 calc R . .
C29 C 0.2711(5) 0.1956(7) 0.0782(5) 0.031(3) Uani 1 1 d . . .
H29 H 0.2497 0.1506 0.0848 0.037 Uiso 1 1 calc R . .
C30 C 0.3072(5) 0.1912(6) 0.0426(5) 0.031(3) Uani 1 1 d . . .
H30 H 0.3107 0.1434 0.0245 0.038 Uiso 1 1 calc R . .
C31 C 0.6241(5) 0.1602(6) 0.1038(4) 0.024(2) Uani 1 1 d . . .
H31 H 0.6030 0.1289 0.1239 0.029 Uiso 1 1 calc R . .
C32 C 0.6784(5) 0.1843(7) 0.1248(4) 0.028(2) Uani 1 1 d . . .
H32 H 0.6954 0.1680 0.1590 0.033 Uiso 1 1 calc R . .
C33 C 0.7094(5) 0.2330(7) 0.0964(4) 0.027(2) Uani 1 1 d . . .
H33 H 0.7465 0.2526 0.1109 0.032 Uiso 1 1 calc R . .
C34 C 0.6821(5) 0.2512(7) 0.0451(5) 0.035(3) Uani 1 1 d . . .
H34 H 0.7023 0.2828 0.0244 0.043 Uiso 1 1 calc R . .
C35 C 0.6291(4) 0.2261(6) 0.0239(4) 0.020(2) Uani 1 1 d . . .
C36 C 0.6041(4) 0.2447(6) -0.0309(4) 0.0174(19) Uani 1 1 d . . .
C37 C 0.6421(5) 0.2466(7) -0.0657(4) 0.031(3) Uani 1 1 d . . .
H37 H 0.6805 0.2287 -0.0551 0.037 Uiso 1 1 calc R . .
C38 C 0.6238(6) 0.2750(9) -0.1163(5) 0.041(3) Uani 1 1 d . . .
H38 H 0.6498 0.2811 -0.1398 0.049 Uiso 1 1 calc R . .
C39 C 0.5667(5) 0.2936(7) -0.1305(5) 0.028(2) Uani 1 1 d . . .
H39 H 0.5523 0.3125 -0.1647 0.033 Uiso 1 1 calc R . .
C40 C 0.5299(5) 0.2850(6) -0.0951(4) 0.022(2) Uani 1 1 d . . .
C41 C 0.4676(5) 0.3014(6) -0.1155(4) 0.023(2) Uani 1 1 d . . .
C42 C 0.4428(5) 0.2836(7) -0.1669(4) 0.030(3) Uani 1 1 d . . .
H42 H 0.4650 0.2576 -0.1887 0.036 Uiso 1 1 calc R . .
C43 C 0.3858(5) 0.3034(7) -0.1866(5) 0.032(3) Uani 1 1 d . . .
H43 H 0.3695 0.2918 -0.2219 0.039 Uiso 1 1 calc R . .
C44 C 0.3530(5) 0.3401(7) -0.1546(5) 0.033(3) Uani 1 1 d . . .
H44 H 0.3140 0.3536 -0.1675 0.040 Uiso 1 1 calc R . .
C45 C 0.3780(5) 0.3562(7) -0.1042(5) 0.028(2) Uani 1 1 d . . .
H45 H 0.3559 0.3812 -0.0819 0.033 Uiso 1 1 calc R . .

loop_
_atom_site_aniso_label
_atom_site_aniso_U_11
_atom_site_aniso_U_22
_atom_site_aniso_U_33
_atom_site_aniso_U_23
_atom_site_aniso_U_13
_atom_site_aniso_U_12
O01 0.057(10) 0.077(11) 0.060(10) 0.000 0.015(8) 0.000
N01 0.066(9) 0.042(7) 0.047(7) 0.005(6) 0.011(7) -0.003(6)
C01 0.045(8) 0.034(7) 0.033(7) -0.003(5) 0.015(6) 0.004(6)
C02 0.059(10) 0.040(8) 0.052(9) -0.006(7) -0.001(8) 0.010(7)
N02 0.105(14) 0.059(9) 0.082(12) 0.001(8) -0.022(10) 0.010(9)
C03 0.076(12) 0.031(7) 0.042(8) -0.005(6) -0.001(8) 0.006(7)
C04 0.045(9) 0.058(9) 0.062(10) 0.005(8) -0.007(8) 0.002(8)
Eu1 0.0136(3) 0.0152(3) 0.0160(3) -0.0002(2) 0.00289(17) -0.0008(2)
Cl1 0.0405(18) 0.0390(16) 0.0322(15) -0.0106(13) 0.0141(13) -0.0099(14)
Cl2 0.0307(16) 0.0297(14) 0.0347(15) 0.0087(12) 0.0048(12) -0.0018(12)
Cl3 0.0286(15) 0.0274(13) 0.0229(13) 0.0012(10) -0.0015(11) -0.0031(11)
O1 0.019(4) 0.019(3) 0.015(3) -0.001(3) -0.001(3) -0.006(3)
O2 0.026(4) 0.021(3) 0.016(3) 0.000(3) 0.008(3) -0.001(3)
O3 0.021(4) 0.017(3) 0.021(4) -0.004(3) 0.004(3) -0.002(3)
O4 0.019(4) 0.017(3) 0.023(4) -0.005(3) 0.004(3) 0.001(3)
O5 0.015(4) 0.019(3) 0.024(4) -0.006(3) -0.002(3) -0.002(3)
O6 0.020(4) 0.024(4) 0.019(4) 0.004(3) 0.001(3) -0.004(3)
O7 0.155(13) 0.030(5) 0.034(6) -0.013(4) -0.018(7) 0.009(7)
O8 0.094(10) 0.070(8) 0.119(12) 0.005(8) 0.064(9) -0.028(8)
O9 0.118(13) 0.110(12) 0.069(9) 0.002(8) -0.041(9) -0.028(10)
O10 0.094(12) 0.081(10) 0.26(2) -0.003(12) 0.121(15) 0.012(9)
O11 0.077(8) 0.041(5) 0.038(5) 0.018(4) 0.002(5) -0.004(5)
O12 0.047(6) 0.048(6) 0.044(5) 0.000(4) 0.009(5) 0.014(5)
O13 0.041(6) 0.041(5) 0.037(5) -0.001(4) 0.005(4) 0.003(4)
O14 0.037(6) 0.061(6) 0.059(6) 0.001(5) 0.007(5) -0.021(5)
O15 0.044(6) 0.031(5) 0.054(6) 0.015(4) -0.002(5) 0.000(4)
O16 0.039(5) 0.049(5) 0.034(5) -0.006(4) -0.004(4) -0.016(4)
O17 0.037(6) 0.049(6) 0.054(6) -0.018(5) -0.004(5) 0.004(5)
O18 0.032(5) 0.077(7) 0.029(5) 0.010(5) 0.004(4) -0.008(5)
N1 0.019(5) 0.016(4) 0.020(4) -0.003(3) 0.004(4) -0.004(3)
N2 0.018(5) 0.016(4) 0.019(4) 0.002(3) 0.004(3) -0.001(3)
N3 0.031(5) 0.016(4) 0.026(5) 0.000(4) 0.008(4) -0.001(4)
N4 0.016(4) 0.020(4) 0.016(4) -0.001(3) -0.002(3) -0.003(3)
N5 0.014(4) 0.018(4) 0.017(4) -0.002(3) 0.006(3) 0.001(3)
N6 0.010(4) 0.020(4) 0.029(5) 0.001(4) 0.005(3) -0.001(3)
N7 0.014(4) 0.017(4) 0.024(5) -0.002(3) 0.001(4) 0.006(3)
N8 0.019(5) 0.021(4) 0.019(4) -0.004(3) 0.002(3) -0.003(3)
N9 0.027(5) 0.020(4) 0.025(5) 0.005(4) 0.000(4) -0.009(4)
C1 0.024(6) 0.027(5) 0.018(5) -0.002(4) 0.002(4) -0.001(4)
C2 0.027(6) 0.024(5) 0.028(6) -0.005(5) 0.003(5) -0.003(5)
C3 0.016(6) 0.025(5) 0.040(7) -0.004(5) 0.007(5) -0.010(4)
C4 0.026(6) 0.020(5) 0.021(5) -0.005(4) 0.004(4) -0.006(4)
C5 0.020(6) 0.020(5) 0.025(5) -0.005(4) 0.004(4) 0.003(4)
C6 0.016(5) 0.018(5) 0.022(5) -0.002(4) 0.003(4) -0.007(4)
C7 0.032(7) 0.020(5) 0.030(6) -0.001(4) 0.012(5) -0.006(5)
C8 0.033(7) 0.018(5) 0.028(6) 0.000(4) 0.010(5) 0.011(5)
C9 0.033(7) 0.027(6) 0.021(5) 0.005(4) 0.002(5) 0.000(5)
C10 0.032(6) 0.018(5) 0.017(5) -0.002(4) 0.006(5) 0.004(4)
C11 0.027(6) 0.023(5) 0.017(5) -0.007(4) 0.006(4) -0.006(4)
C12 0.034(7) 0.035(6) 0.039(7) -0.008(5) 0.013(6) -0.009(5)
C13 0.041(8) 0.048(7) 0.035(7) -0.014(6) 0.016(6) -0.006(6)
C14 0.041(8) 0.033(6) 0.024(6) -0.006(5) 0.007(5) 0.012(5)
C15 0.037(7) 0.021(5) 0.025(6) -0.008(4) 0.007(5) 0.003(5)
C16 0.023(6) 0.022(5) 0.031(6) -0.001(5) -0.003(5) 0.010(4)
C17 0.023(6) 0.022(5) 0.031(6) 0.005(5) -0.010(5) -0.003(4)
C18 0.041(7) 0.022(5) 0.016(5) -0.005(4) 0.000(5) -0.010(5)
C19 0.024(6) 0.023(5) 0.022(5) -0.003(4) 0.006(5) -0.001(4)
C20 0.035(7) 0.012(4) 0.028(6) -0.002(4) 0.010(5) -0.004(4)
C21 0.026(6) 0.019(5) 0.026(6) -0.001(4) 0.009(5) 0.006(4)
C22 0.027(6) 0.008(4) 0.030(6) 0.004(4) 0.012(5) -0.002(4)
C23 0.038(7) 0.019(5) 0.028(6) 0.004(4) 0.000(5) 0.006(5)
C24 0.021(6) 0.022(5) 0.038(6) 0.002(5) 0.011(5) -0.001(4)
C25 0.024(6) 0.020(5) 0.015(5) -0.005(4) 0.009(4) 0.000(4)
C26 0.017(5) 0.023(5) 0.023(5) -0.002(4) 0.004(4) 0.001(4)
C27 0.022(6) 0.033(6) 0.023(5) -0.004(5) 0.011(5) 0.000(5)
C28 0.028(7) 0.035(6) 0.035(7) -0.002(5) 0.014(5) -0.001(5)
C29 0.022(6) 0.024(5) 0.049(7) 0.003(5) 0.013(5) -0.004(5)
C30 0.028(7) 0.017(5) 0.048(7) -0.002(5) 0.005(6) -0.001(5)
C31 0.029(6) 0.016(5) 0.022(5) -0.003(4) -0.005(5) 0.002(4)
C32 0.029(6) 0.030(6) 0.023(5) -0.006(5) -0.001(5) 0.005(5)
C33 0.018(5) 0.041(6) 0.017(5) -0.001(5) -0.007(4) 0.002(5)
C34 0.027(6) 0.042(7) 0.041(7) 0.004(6) 0.014(5) 0.009(6)
C35 0.014(5) 0.021(5) 0.025(5) -0.002(4) 0.001(4) 0.007(4)
C36 0.007(4) 0.021(5) 0.022(5) -0.003(4) -0.002(4) -0.004(4)
C37 0.016(5) 0.054(8) 0.023(5) 0.002(5) 0.006(4) 0.011(5)
C38 0.037(8) 0.062(8) 0.029(7) 0.007(6) 0.019(6) 0.007(7)
C39 0.019(6) 0.038(6) 0.027(6) 0.005(5) 0.005(5) 0.003(5)
C40 0.020(6) 0.021(5) 0.023(5) -0.004(4) 0.003(4) -0.006(4)
C41 0.025(6) 0.020(5) 0.025(5) 0.007(4) 0.009(5) -0.003(4)
C42 0.032(7) 0.039(6) 0.017(5) 0.001(5) 0.000(5) -0.006(5)
C43 0.026(6) 0.042(7) 0.024(6) 0.016(5) -0.008(5) -0.015(5)
C44 0.009(5) 0.041(7) 0.045(7) 0.011(6) -0.006(5) -0.006(5)
C45 0.014(6) 0.034(6) 0.031(6) 0.009(5) -0.006(5) -0.006(5)

loop_
_atom_type_symbol
_atom_type_description
_atom_type_scat_dispersion_real
_atom_type_scat_dispersion_imag
_atom_type_scat_source
C C 0.0033 0.0016 'International Tables Vol C Tables 4.2.6.8 and 6.1.1.4'
H H 0.0000 0.0000 'International Tables Vol C Tables 4.2.6.8 and 6.1.1.4'
N N 0.0061 0.0033 'International Tables Vol C Tables 4.2.6.8 and 6.1.1.4'
O O 0.0106 0.0060 'International Tables Vol C Tables 4.2.6.8 and 6.1.1.4'
Cl Cl 0.1484 0.1585 'International Tables Vol C Tables 4.2.6.8 and 6.1.1.4'
Eu Eu -0.1578 3.6682 'International Tables Vol C Tables 4.2.6.8 and 6.1.1.4'

loop_
_geom_angle_atom_site_label_1
_geom_angle_atom_site_label_2
_geom_angle_atom_site_label_3
_geom_angle
_geom_angle_site_symmetry_1
_geom_angle_site_symmetry_3
_geom_angle_publ_flag
N01 C01 C02 178.1(15) . . ?
N02 C03 C04 179(2) . . ?
O6 Eu1 O5 132.1(3) . . ?
O6 Eu1 O1 90.4(2) . . ?
O5 Eu1 O1 72.6(2) . . ?
O6 Eu1 O3 73.3(2) . . ?
O5 Eu1 O3 87.9(2) . . ?
O1 Eu1 O3 135.4(2) . . ?
O6 Eu1 O2 131.3(2) . . ?
O5 Eu1 O2 78.5(2) . . ?
O1 Eu1 O2 138.2(2) . . ?
O3 Eu1 O2 71.3(2) . . ?
O6 Eu1 O4 77.6(2) . . ?
O5 Eu1 O4 132.8(2) . . ?
O1 Eu1 O4 71.6(2) . . ?
O3 Eu1 O4 139.2(2) . . ?
O2 Eu1 O4 110.4(2) . . ?
O6 Eu1 N8 65.6(3) . . ?
O5 Eu1 N8 66.6(3) . . ?
O1 Eu1 N8 68.6(2) . . ?
O3 Eu1 N8 66.8(2) . . ?
O2 Eu1 N8 125.3(3) . . ?
O4 Eu1 N8 124.3(3) . . ?
O6 Eu1 N5 67.4(2) . . ?
O5 Eu1 N5 147.6(2) . . ?
O1 Eu1 N5 138.8(2) . . ?
O3 Eu1 N5 72.8(2) . . ?
O2 Eu1 N5 70.9(2) . . ?
O4 Eu1 N5 70.0(2) . . ?
N8 Eu1 N5 124.5(2) . . ?
O6 Eu1 N2 147.6(2) . . ?
O5 Eu1 N2 69.7(2) . . ?
O1 Eu1 N2 72.5(2) . . ?
O3 Eu1 N2 137.7(2) . . ?
O2 Eu1 N2 69.4(2) . . ?
O4 Eu1 N2 71.0(2) . . ?
N8 Eu1 N2 127.9(2) . . ?
N5 Eu1 N2 107.7(2) . . ?
O6 Eu1 N9 22.1(2) . . ?
O5 Eu1 N9 122.5(3) . . ?
O1 Eu1 N9 68.5(2) . . ?
O3 Eu1 N9 91.3(2) . . ?
O2 Eu1 N9 153.0(2) . . ?
O4 Eu1 N9 69.4(2) . . ?
N8 Eu1 N9 60.7(3) . . ?
N5 Eu1 N9 84.5(2) . . ?
N2 Eu1 N9 131.0(2) . . ?
O6 Eu1 N7 121.8(2) . . ?
O5 Eu1 N7 22.2(2) . . ?
O1 Eu1 N7 91.0(2) . . ?
O3 Eu1 N7 65.8(2) . . ?
O2 Eu1 N7 70.4(2) . . ?
O4 Eu1 N7 154.8(2) . . ?
N8 Eu1 N7 61.2(2) . . ?
N5 Eu1 N7 130.1(2) . . ?
N2 Eu1 N7 86.7(2) . . ?
N9 Eu1 N7 121.8(2) . . ?
O10 Cl1 O9 108.8(13) . . ?
O10 Cl1 O7 110.6(11) . . ?
O9 Cl1 O7 108.3(8) . . ?
O10 Cl1 O8 107.6(9) . . ?
O9 Cl1 O8 109.7(10) . . ?
O7 Cl1 O8 111.9(8) . . ?
O11 Cl2 O14 110.3(6) . . ?
O11 Cl2 O13 109.8(6) . . ?
O14 Cl2 O13 108.8(6) . . ?
O11 Cl2 O12 109.5(6) . . ?
O14 Cl2 O12 108.5(6) . . ?
O13 Cl2 O12 110.0(6) . . ?
O17 Cl3 O18 109.7(6) . . ?
O17 Cl3 O15 109.6(6) . . ?
O18 Cl3 O15 108.4(6) . . ?
O17 Cl3 O16 108.6(6) . . ?
O18 Cl3 O16 109.9(6) . . ?
O15 Cl3 O16 110.7(6) . . ?
N1 O1 Eu1 128.4(5) . . ?
N3 O2 Eu1 125.2(6) . . ?
N4 O3 Eu1 128.0(6) . . ?
N6 O4 Eu1 123.2(6) . . ?
N7 O5 Eu1 116.0(5) . . ?
N9 O6 Eu1 116.1(6) . . ?
O1 N1 C1 118.3(8) . . ?
O1 N1 C5 120.9(8) . . ?
C1 N1 C5 120.8(9) . . ?
C6 N2 C10 116.6(8) . . ?
C6 N2 Eu1 112.2(6) . . ?
C10 N2 Eu1 114.6(6) . . ?
O2 N3 C11 119.3(8) . . ?
O2 N3 C15 118.8(8) . . ?
C11 N3 C15 121.9(10) . . ?
O3 N4 C16 118.7(8) . . ?
O3 N4 C20 120.2(8) . . ?
C16 N4 C20 121.0(9) . . ?
C21 N5 C25 117.2(9) . . ?
C21 N5 Eu1 111.3(6) . . ?
C25 N5 Eu1 114.6(6) . . ?
C30 N6 O4 119.1(9) . . ?
C30 N6 C26 123.1(9) . . ?
O4 N6 C26 117.9(8) . . ?
O5 N7 C31 118.5(9) . . ?
O5 N7 C35 119.9(8) . . ?
C31 N7 C35 121.6(9) . . ?
O5 N7 Eu1 41.8(4) . . ?
C31 N7 Eu1 123.7(7) . . ?
C35 N7 Eu1 99.8(6) . . ?
C40 N8 C36 116.6(9) . . ?
C40 N8 Eu1 122.2(7) . . ?
C36 N8 Eu1 121.2(7) . . ?
O6 N9 C41 120.5(9) . . ?
O6 N9 C45 117.8(9) . . ?
C41 N9 C45 121.7(10) . . ?
O6 N9 Eu1 41.9(4) . . ?
C41 N9 Eu1 101.8(6) . . ?
C45 N9 Eu1 123.4(7) . . ?
N1 C1 C2 120.7(10) . . ?
C3 C2 C1 119.5(11) . . ?
C4 C3 C2 119.5(10) . . ?
C3 C4 C5 120.1(10) . . ?
N1 C5 C4 119.3(10) . . ?
N1 C5 C6 121.6(9) . . ?
C4 C5 C6 119.1(9) . . ?
N2 C6 C7 122.7(10) . . ?
N2 C6 C5 118.2(9) . . ?
C7 C6 C5 118.4(9) . . ?
C8 C7 C6 118.5(10) . . ?
C7 C8 C9 120.2(10) . . ?
C10 C9 C8 117.0(10) . . ?
N2 C10 C9 124.3(9) . . ?
N2 C10 C11 115.9(9) . . ?
C9 C10 C11 119.4(9) . . ?
N3 C11 C12 119.1(10) . . ?
N3 C11 C10 119.2(9) . . ?
C12 C11 C10 121.6(10) . . ?
C13 C12 C11 119.6(12) . . ?
C12 C13 C14 120.8(12) . . ?
C15 C14 C13 117.5(11) . . ?
N3 C15 C14 121.1(10) . . ?
N4 C16 C17 121.9(10) . . ?
C18 C17 C16 118.6(10) . . ?
C19 C18 C17 119.1(10) . . ?
C18 C19 C20 121.6(10) . . ?
N4 C20 C19 117.8(10) . . ?
N4 C20 C21 121.7(9) . . ?
C19 C20 C21 120.2(10) . . ?
N5 C21 C22 123.5(10) . . ?
N5 C21 C20 117.1(9) . . ?
C22 C21 C20 118.6(10) . . ?
C23 C22 C21 116.7(9) . . ?
C22 C23 C24 121.0(10) . . ?
C23 C24 C25 117.6(10) . . ?
N5 C25 C24 123.2(9) . . ?
N5 C25 C26 116.6(9) . . ?
C24 C25 C26 120.0(10) . . ?
N6 C26 C27 117.0(10) . . ?
N6 C26 C25 120.1(9) . . ?
C27 C26 C25 122.7(9) . . ?
C28 C27 C26 122.2(10) . . ?
C27 C28 C29 117.4(11) . . ?
C30 C29 C28 120.6(10) . . ?
N6 C30 C29 119.7(10) . . ?
N7 C31 C32 120.5(11) . . ?
C31 C32 C33 120.6(10) . . ?
C32 C33 C34 115.9(11) . . ?
C35 C34 C33 123.6(12) . . ?
C34 C35 N7 117.8(10) . . ?
C34 C35 C36 120.6(10) . . ?
N7 C35 C36 121.6(9) . . ?
N8 C36 C37 122.5(10) . . ?
N8 C36 C35 121.1(9) . . ?
C37 C36 C35 116.3(9) . . ?
C36 C37 C38 119.8(11) . . ?
C39 C38 C37 117.2(11) . . ?
C38 C39 C40 120.1(11) . . ?
N8 C40 C39 123.5(10) . . ?
N8 C40 C41 120.4(9) . . ?
C39 C40 C41 116.1(10) . . ?
N9 C41 C42 118.0(10) . . ?
N9 C41 C40 121.1(10) . . ?
C42 C41 C40 120.9(10) . . ?
C43 C42 C41 120.7(11) . . ?
C44 C43 C42 119.8(11) . . ?
C45 C44 C43 118.5(11) . . ?
C44 C45 N9 121.3(11) . . ?

loop_
_geom_bond_atom_site_label_1
_geom_bond_atom_site_label_2
_geom_bond_distance
_geom_bond_site_symmetry_2
_geom_bond_publ_flag
N01 C01 1.146(18) . ?
C01 C02 1.45(2) . ?
N02 C03 1.15(2) . ?
C03 C04 1.44(2) . ?
Eu1 O6 2.338(7) . ?
Eu1 O5 2.347(7) . ?
Eu1 O1 2.355(6) . ?
Eu1 O3 2.355(7) . ?
Eu1 O2 2.355(7) . ?
Eu1 O4 2.388(7) . ?
Eu1 N8 2.688(9) . ?
Eu1 N5 2.775(8) . ?
Eu1 N2 2.793(8) . ?
Eu1 N9 3.147(9) . ?
Eu1 N7 3.166(8) . ?
Cl1 O10 1.390(13) . ?
Cl1 O9 1.397(14) . ?
Cl1 O7 1.400(10) . ?
Cl1 O8 1.439(12) . ?
Cl2 O11 1.425(9) . ?
Cl2 O14 1.430(10) . ?
Cl2 O13 1.447(9) . ?
Cl2 O12 1.448(10) . ?
Cl3 O17 1.428(10) . ?
Cl3 O18 1.433(10) . ?
Cl3 O15 1.438(9) . ?
Cl3 O16 1.439(9) . ?
O1 N1 1.330(10) . ?
O2 N3 1.333(11) . ?
O3 N4 1.320(10) . ?
O4 N6 1.342(11) . ?
O5 N7 1.333(11) . ?
O6 N9 1.317(11) . ?
N1 C1 1.344(13) . ?
N1 C5 1.349(13) . ?
N2 C6 1.341(13) . ?
N2 C10 1.357(13) . ?
N3 C11 1.341(13) . ?
N3 C15 1.359(13) . ?
N4 C16 1.339(14) . ?
N4 C20 1.364(14) . ?
N5 C21 1.332(13) . ?
N5 C25 1.339(13) . ?
N6 C30 1.333(14) . ?
N6 C26 1.363(13) . ?
N7 C31 1.357(13) . ?
N7 C35 1.378(14) . ?
N8 C40 1.345(14) . ?
N8 C36 1.354(13) . ?
N9 C41 1.354(14) . ?
N9 C45 1.371(14) . ?
C1 C2 1.390(15) . ?
C2 C3 1.369(16) . ?
C3 C4 1.367(16) . ?
C4 C5 1.403(14) . ?
C5 C6 1.487(15) . ?
C6 C7 1.402(15) . ?
C7 C8 1.369(16) . ?
C8 C9 1.388(15) . ?
C9 C10 1.383(15) . ?
C10 C11 1.490(14) . ?
C11 C12 1.390(16) . ?
C12 C13 1.374(17) . ?
C13 C14 1.397(19) . ?
C14 C15 1.374(17) . ?
C16 C17 1.389(16) . ?
C17 C18 1.382(16) . ?
C18 C19 1.369(16) . ?
C19 C20 1.404(14) . ?
C20 C21 1.474(16) . ?
C21 C22 1.405(14) . ?
C22 C23 1.372(16) . ?
C23 C24 1.374(15) . ?
C24 C25 1.390(15) . ?
C25 C26 1.462(14) . ?
C26 C27 1.394(14) . ?
C27 C28 1.372(16) . ?
C28 C29 1.396(16) . ?
C29 C30 1.373(17) . ?
C31 C32 1.362(16) . ?
C32 C33 1.402(17) . ?
C33 C34 1.411(17) . ?
C34 C35 1.343(17) . ?
C35 C36 1.477(14) . ?
C36 C37 1.389(15) . ?
C37 C38 1.397(17) . ?
C38 C39 1.369(17) . ?
C39 C40 1.386(15) . ?
C40 C41 1.498(15) . ?
C41 C42 1.396(15) . ?
C42 C43 1.391(17) . ?
C43 C44 1.387(18) . ?
C44 C45 1.367(17) . ?

loop_
_geom_torsion_atom_site_label_1
_geom_torsion_atom_site_label_2
_geom_torsion_atom_site_label_3
_geom_torsion_atom_site_label_4
_geom_torsion
_geom_torsion_site_symmetry_1
_geom_torsion_site_symmetry_2
_geom_torsion_site_symmetry_3
_geom_torsion_site_symmetry_4
_geom_torsion_publ_flag
O6 Eu1 O1 N1 -110.9(7) . . . . ?
O5 Eu1 O1 N1 114.7(7) . . . . ?
O3 Eu1 O1 N1 -177.2(6) . . . . ?
O2 Eu1 O1 N1 66.2(8) . . . . ?
O4 Eu1 O1 N1 -34.1(7) . . . . ?
N8 Eu1 O1 N1 -174.3(8) . . . . ?
N5 Eu1 O1 N1 -56.0(8) . . . . ?
N2 Eu1 O1 N1 41.1(7) . . . . ?
N9 Eu1 O1 N1 -108.6(7) . . . . ?
N7 Eu1 O1 N1 127.3(7) . . . . ?
O6 Eu1 O2 N3 99.4(7) . . . . ?
O5 Eu1 O2 N3 -123.5(7) . . . . ?
O1 Eu1 O2 N3 -76.7(7) . . . . ?
O3 Eu1 O2 N3 144.8(7) . . . . ?
O4 Eu1 O2 N3 8.1(7) . . . . ?
N8 Eu1 O2 N3 -173.6(6) . . . . ?
N5 Eu1 O2 N3 67.1(6) . . . . ?
N2 Eu1 O2 N3 -51.1(6) . . . . ?
N9 Eu1 O2 N3 92.6(8) . . . . ?
N7 Eu1 O2 N3 -145.0(7) . . . . ?
O6 Eu1 O3 N4 109.8(7) . . . . ?
O5 Eu1 O3 N4 -114.9(7) . . . . ?
O1 Eu1 O3 N4 -177.3(6) . . . . ?
O2 Eu1 O3 N4 -36.3(7) . . . . ?
O4 Eu1 O3 N4 63.6(8) . . . . ?
N8 Eu1 O3 N4 179.8(8) . . . . ?
N5 Eu1 O3 N4 38.8(7) . . . . ?
N2 Eu1 O3 N4 -58.7(8) . . . . ?
N9 Eu1 O3 N4 122.7(7) . . . . ?
N7 Eu1 O3 N4 -112.7(7) . . . . ?
O6 Eu1 O4 N6 -123.1(6) . . . . ?
O5 Eu1 O4 N6 99.8(6) . . . . ?
O1 Eu1 O4 N6 142.2(7) . . . . ?
O3 Eu1 O4 N6 -78.0(7) . . . . ?
O2 Eu1 O4 N6 6.7(7) . . . . ?
N8 Eu1 O4 N6 -171.6(6) . . . . ?
N5 Eu1 O4 N6 -52.9(6) . . . . ?
N2 Eu1 O4 N6 65.0(6) . . . . ?
N9 Eu1 O4 N6 -144.5(7) . . . . ?
N7 Eu1 O4 N6 93.9(8) . . . . ?
O6 Eu1 O5 N7 70.4(7) . . . . ?
O1 Eu1 O5 N7 144.6(7) . . . . ?
O3 Eu1 O5 N7 5.3(6) . . . . ?
O2 Eu1 O5 N7 -66.0(6) . . . . ?
O4 Eu1 O5 N7 -173.3(5) . . . . ?
N8 Eu1 O5 N7 70.9(6) . . . . ?
N5 Eu1 O5 N7 -47.0(8) . . . . ?
N2 Eu1 O5 N7 -138.1(7) . . . . ?
N9 Eu1 O5 N7 95.5(6) . . . . ?
O5 Eu1 O6 N9 72.3(7) . . . . ?
O1 Eu1 O6 N9 5.7(7) . . . . ?
O3 Eu1 O6 N9 143.5(7) . . . . ?
O2 Eu1 O6 N9 -171.8(6) . . . . ?
O4 Eu1 O6 N9 -65.4(7) . . . . ?
N8 Eu1 O6 N9 71.8(7) . . . . ?
N5 Eu1 O6 N9 -138.7(7) . . . . ?
N2 Eu1 O6 N9 -51.0(9) . . . . ?
N7 Eu1 O6 N9 97.1(7) . . . . ?
Eu1 O1 N1 C1 123.2(8) . . . . ?
Eu1 O1 N1 C5 -59.1(11) . . . . ?
O6 Eu1 N2 C6 76.6(8) . . . . ?
O5 Eu1 N2 C6 -62.0(7) . . . . ?
O1 Eu1 N2 C6 15.4(7) . . . . ?
O3 Eu1 N2 C6 -124.3(7) . . . . ?
O2 Eu1 N2 C6 -147.0(7) . . . . ?
O4 Eu1 N2 C6 91.4(7) . . . . ?
N8 Eu1 N2 C6 -27.7(8) . . . . ?
N5 Eu1 N2 C6 152.1(7) . . . . ?
N9 Eu1 N2 C6 53.8(8) . . . . ?
N7 Eu1 N2 C6 -76.7(7) . . . . ?
O6 Eu1 N2 C10 -147.5(7) . . . . ?
O5 Eu1 N2 C10 73.9(7) . . . . ?
O1 Eu1 N2 C10 151.3(7) . . . . ?
O3 Eu1 N2 C10 11.6(9) . . . . ?
O2 Eu1 N2 C10 -11.1(7) . . . . ?
O4 Eu1 N2 C10 -132.7(7) . . . . ?
N8 Eu1 N2 C10 108.2(7) . . . . ?
N5 Eu1 N2 C10 -71.9(7) . . . . ?
N9 Eu1 N2 C10 -170.2(6) . . . . ?
N7 Eu1 N2 C10 59.2(7) . . . . ?
Eu1 O2 N3 C11 71.8(11) . . . . ?
Eu1 O2 N3 C15 -109.5(10) . . . . ?
Eu1 O3 N4 C16 122.0(9) . . . . ?
Eu1 O3 N4 C20 -60.1(11) . . . . ?
O6 Eu1 N5 C21 -58.9(7) . . . . ?
O5 Eu1 N5 C21 75.6(8) . . . . ?
O1 Eu1 N5 C21 -121.3(7) . . . . ?
O3 Eu1 N5 C21 19.7(7) . . . . ?
O2 Eu1 N5 C21 95.4(7) . . . . ?
O4 Eu1 N5 C21 -143.4(7) . . . . ?
N8 Eu1 N5 C21 -24.9(8) . . . . ?
N2 Eu1 N5 C21 155.3(7) . . . . ?
N9 Eu1 N5 C21 -73.4(7) . . . . ?
N7 Eu1 N5 C21 54.4(8) . . . . ?
O6 Eu1 N5 C25 76.9(7) . . . . ?
O5 Eu1 N5 C25 -148.6(6) . . . . ?
O1 Eu1 N5 C25 14.5(8) . . . . ?
O3 Eu1 N5 C25 155.6(7) . . . . ?
O2 Eu1 N5 C25 -128.8(7) . . . . ?
O4 Eu1 N5 C25 -7.5(6) . . . . ?
N8 Eu1 N5 C25 111.0(7) . . . . ?
N2 Eu1 N5 C25 -68.8(7) . . . . ?
N9 Eu1 N5 C25 62.5(7) . . . . ?
N7 Eu1 N5 C25 -169.8(6) . . . . ?
Eu1 O4 N6 C30 -111.3(9) . . . . ?
Eu1 O4 N6 C26 69.1(10) . . . . ?
Eu1 O5 N7 C31 109.9(8) . . . . ?
Eu1 O5 N7 C35 -69.5(9) . . . . ?
O6 Eu1 N7 O5 -124.7(6) . . . . ?
O1 Eu1 N7 O5 -33.6(6) . . . . ?
O3 Eu1 N7 O5 -174.2(7) . . . . ?
O2 Eu1 N7 O5 108.1(6) . . . . ?
O4 Eu1 N7 O5 11.6(9) . . . . ?
N8 Eu1 N7 O5 -98.4(6) . . . . ?
N5 Eu1 N7 O5 149.2(6) . . . . ?
N2 Eu1 N7 O5 38.8(6) . . . . ?
N9 Eu1 N7 O5 -98.7(6) . . . . ?
O6 Eu1 N7 C31 138.8(7) . . . . ?
O5 Eu1 N7 C31 -96.5(10) . . . . ?
O1 Eu1 N7 C31 -130.1(8) . . . . ?
O3 Eu1 N7 C31 89.3(8) . . . . ?
O2 Eu1 N7 C31 11.6(7) . . . . ?
O4 Eu1 N7 C31 -85.0(9) . . . . ?
N8 Eu1 N7 C31 165.1(8) . . . . ?
N5 Eu1 N7 C31 52.7(8) . . . . ?
N2 Eu1 N7 C31 -57.7(8) . . . . ?
N9 Eu1 N7 C31 164.8(7) . . . . ?
O6 Eu1 N7 C35 -0.2(7) . . . . ?
O5 Eu1 N7 C35 124.5(9) . . . . ?
O1 Eu1 N7 C35 90.9(6) . . . . ?
O3 Eu1 N7 C35 -49.7(6) . . . . ?
O2 Eu1 N7 C35 -127.3(6) . . . . ?
O4 Eu1 N7 C35 136.1(6) . . . . ?
N8 Eu1 N7 C35 26.2(6) . . . . ?
N5 Eu1 N7 C35 -86.2(6) . . . . ?
N2 Eu1 N7 C35 163.3(6) . . . . ?
N9 Eu1 N7 C35 25.9(7) . . . . ?
O6 Eu1 N8 C40 -35.7(7) . . . . ?
O5 Eu1 N8 C40 144.7(8) . . . . ?
O1 Eu1 N8 C40 65.0(7) . . . . ?
O3 Eu1 N8 C40 -117.1(8) . . . . ?
O2 Eu1 N8 C40 -160.2(7) . . . . ?
O4 Eu1 N8 C40 17.7(8) . . . . ?
N5 Eu1 N8 C40 -70.3(8) . . . . ?
N2 Eu1 N8 C40 109.5(7) . . . . ?
N9 Eu1 N8 C40 -11.5(7) . . . . ?
N7 Eu1 N8 C40 168.8(8) . . . . ?
O6 Eu1 N8 C36 144.1(8) . . . . ?
O5 Eu1 N8 C36 -35.5(7) . . . . ?
O1 Eu1 N8 C36 -115.1(7) . . . . ?
O3 Eu1 N8 C36 62.7(7) . . . . ?
O2 Eu1 N8 C36 19.6(8) . . . . ?
O4 Eu1 N8 C36 -162.4(6) . . . . ?
N5 Eu1 N8 C36 109.5(7) . . . . ?
N2 Eu1 N8 C36 -70.7(8) . . . . ?
N9 Eu1 N8 C36 168.3(8) . . . . ?
N7 Eu1 N8 C36 -11.4(6) . . . . ?
Eu1 O6 N9 C41 -72.5(10) . . . . ?
Eu1 O6 N9 C45 110.1(8) . . . . ?
O5 Eu1 N9 O6 -123.1(6) . . . . ?
O1 Eu1 N9 O6 -173.9(7) . . . . ?
O3 Eu1 N9 O6 -34.8(7) . . . . ?
O2 Eu1 N9 O6 13.7(10) . . . . ?
O4 Eu1 N9 O6 108.5(7) . . . . ?
N8 Eu1 N9 O6 -97.1(7) . . . . ?
N5 Eu1 N9 O6 37.8(7) . . . . ?
N2 Eu1 N9 O6 146.5(6) . . . . ?
N7 Eu1 N9 O6 -96.8(7) . . . . ?
O6 Eu1 N9 C41 122.9(10) . . . . ?
O5 Eu1 N9 C41 -0.2(7) . . . . ?
O1 Eu1 N9 C41 -51.0(6) . . . . ?
O3 Eu1 N9 C41 88.1(6) . . . . ?
O2 Eu1 N9 C41 136.6(7) . . . . ?
O4 Eu1 N9 C41 -128.7(7) . . . . ?
N8 Eu1 N9 C41 25.8(6) . . . . ?
N5 Eu1 N9 C41 160.7(6) . . . . ?
N2 Eu1 N9 C41 -90.6(7) . . . . ?
N7 Eu1 N9 C41 26.1(7) . . . . ?
O6 Eu1 N9 C45 -95.8(11) . . . . ?
O5 Eu1 N9 C45 141.1(8) . . . . ?
O1 Eu1 N9 C45 90.2(8) . . . . ?
O3 Eu1 N9 C45 -130.6(8) . . . . ?
O2 Eu1 N9 C45 -82.1(10) . . . . ?
O4 Eu1 N9 C45 12.6(8) . . . . ?
N8 Eu1 N9 C45 167.1(9) . . . . ?
N5 Eu1 N9 C45 -58.0(8) . . . . ?
N2 Eu1 N9 C45 50.7(9) . . . . ?
N7 Eu1 N9 C45 167.4(8) . . . . ?
O1 N1 C1 C2 177.8(9) . . . . ?
C5 N1 C1 C2 0.1(15) . . . . ?
N1 C1 C2 C3 -0.3(16) . . . . ?
C1 C2 C3 C4 -0.5(16) . . . . ?
C2 C3 C4 C5 1.5(16) . . . . ?
O1 N1 C5 C4 -176.8(9) . . . . ?
C1 N1 C5 C4 0.8(14) . . . . ?
O1 N1 C5 C6 3.8(14) . . . . ?
C1 N1 C5 C6 -178.5(9) . . . . ?
C3 C4 C5 N1 -1.6(15) . . . . ?
C3 C4 C5 C6 177.8(10) . . . . ?
C10 N2 C6 C7 -6.2(15) . . . . ?
Eu1 N2 C6 C7 128.8(9) . . . . ?
C10 N2 C6 C5 164.2(9) . . . . ?
Eu1 N2 C6 C5 -60.8(10) . . . . ?
N1 C5 C6 N2 63.0(13) . . . . ?
C4 C5 C6 N2 -116.3(11) . . . . ?
N1 C5 C6 C7 -126.2(11) . . . . ?
C4 C5 C6 C7 54.5(14) . . . . ?
N2 C6 C7 C8 -0.3(16) . . . . ?
C5 C6 C7 C8 -170.7(10) . . . . ?
C6 C7 C8 C9 7.0(17) . . . . ?
C7 C8 C9 C10 -6.8(17) . . . . ?
C6 N2 C10 C9 6.4(16) . . . . ?
Eu1 N2 C10 C9 -127.5(10) . . . . ?
C6 N2 C10 C11 -166.3(9) . . . . ?
Eu1 N2 C10 C11 59.8(11) . . . . ?
C8 C9 C10 N2 -0.1(18) . . . . ?
C8 C9 C10 C11 172.4(10) . . . . ?
O2 N3 C11 C12 176.8(10) . . . . ?
C15 N3 C11 C12 -2.0(17) . . . . ?
O2 N3 C11 C10 -6.9(16) . . . . ?
C15 N3 C11 C10 174.3(10) . . . . ?
N2 C10 C11 N3 -62.6(14) . . . . ?
C9 C10 C11 N3 124.3(12) . . . . ?
N2 C10 C11 C12 113.6(13) . . . . ?
C9 C10 C11 C12 -59.5(16) . . . . ?
N3 C11 C12 C13 0.1(19) . . . . ?
C10 C11 C12 C13 -176.1(12) . . . . ?
C11 C12 C13 C14 3(2) . . . . ?
C12 C13 C14 C15 -4(2) . . . . ?
O2 N3 C15 C14 -177.8(10) . . . . ?
C11 N3 C15 C14 0.9(18) . . . . ?
C13 C14 C15 N3 1.9(18) . . . . ?
O3 N4 C16 C17 179.1(10) . . . . ?
C20 N4 C16 C17 1.2(16) . . . . ?
N4 C16 C17 C18 -1.9(17) . . . . ?
C16 C17 C18 C19 1.6(16) . . . . ?
C17 C18 C19 C20 -0.7(16) . . . . ?
O3 N4 C20 C19 -178.1(9) . . . . ?
C16 N4 C20 C19 -0.3(14) . . . . ?
O3 N4 C20 C21 7.8(14) . . . . ?
C16 N4 C20 C21 -174.3(10) . . . . ?
C18 C19 C20 N4 0.0(15) . . . . ?
C18 C19 C20 C21 174.2(10) . . . . ?
C25 N5 C21 C22 -9.5(15) . . . . ?
Eu1 N5 C21 C22 125.1(9) . . . . ?
C25 N5 C21 C20 160.4(9) . . . . ?
Eu1 N5 C21 C20 -65.0(10) . . . . ?
N4 C20 C21 N5 62.5(14) . . . . ?
C19 C20 C21 N5 -111.5(11) . . . . ?
N4 C20 C21 C22 -127.1(11) . . . . ?
C19 C20 C21 C22 59.0(14) . . . . ?
N5 C21 C22 C23 4.1(16) . . . . ?
C20 C21 C22 C23 -165.7(10) . . . . ?
C21 C22 C23 C24 4.1(16) . . . . ?
C22 C23 C24 C25 -6.2(17) . . . . ?
C21 N5 C25 C24 7.1(14) . . . . ?
Eu1 N5 C25 C24 -126.0(9) . . . . ?
C21 N5 C25 C26 -168.6(9) . . . . ?
Eu1 N5 C25 C26 58.3(10) . . . . ?
C23 C24 C25 N5 0.5(16) . . . . ?
C23 C24 C25 C26 176.1(10) . . . . ?
C30 N6 C26 C27 1.5(16) . . . . ?
O4 N6 C26 C27 -178.9(9) . . . . ?
C30 N6 C26 C25 177.8(10) . . . . ?
O4 N6 C26 C25 -2.6(14) . . . . ?
N5 C25 C26 N6 -66.7(13) . . . . ?
C24 C25 C26 N6 117.5(11) . . . . ?
N5 C25 C26 C27 109.4(12) . . . . ?
C24 C25 C26 C27 -66.4(15) . . . . ?
N6 C26 C27 C28 -1.5(17) . . . . ?
C25 C26 C27 C28 -177.8(11) . . . . ?
C26 C27 C28 C29 1.0(18) . . . . ?
C27 C28 C29 C30 -0.4(19) . . . . ?
O4 N6 C30 C29 179.5(10) . . . . ?
C26 N6 C30 C29 -0.9(18) . . . . ?
C28 C29 C30 N6 0.3(19) . . . . ?
O5 N7 C31 C32 -179.6(9) . . . . ?
C35 N7 C31 C32 -0.2(15) . . . . ?
Eu1 N7 C31 C32 -130.7(9) . . . . ?
N7 C31 C32 C33 2.5(16) . . . . ?
C31 C32 C33 C34 -3.1(16) . . . . ?
C32 C33 C34 C35 1.7(17) . . . . ?
C33 C34 C35 N7 0.3(17) . . . . ?
C33 C34 C35 C36 -177.5(10) . . . . ?
O5 N7 C35 C34 178.2(9) . . . . ?
C31 N7 C35 C34 -1.2(14) . . . . ?
Eu1 N7 C35 C34 138.9(9) . . . . ?
O5 N7 C35 C36 -4.0(13) . . . . ?
C31 N7 C35 C36 176.7(9) . . . . ?
Eu1 N7 C35 C36 -43.3(10) . . . . ?
C40 N8 C36 C37 -1.9(14) . . . . ?
Eu1 N8 C36 C37 178.2(8) . . . . ?
C40 N8 C36 C35 174.6(9) . . . . ?
Eu1 N8 C36 C35 -5.2(12) . . . . ?
C34 C35 C36 N8 -141.7(11) . . . . ?
N7 C35 C36 N8 40.6(14) . . . . ?
C34 C35 C36 C37 35.1(15) . . . . ?
N7 C35 C36 C37 -142.7(10) . . . . ?
N8 C36 C37 C38 6.3(18) . . . . ?
C35 C36 C37 C38 -170.5(11) . . . . ?
C36 C37 C38 C39 -5(2) . . . . ?
C37 C38 C39 C40 1(2) . . . . ?
C36 N8 C40 C39 -3.0(15) . . . . ?
Eu1 N8 C40 C39 176.9(8) . . . . ?
C36 N8 C40 C41 176.4(9) . . . . ?
Eu1 N8 C40 C41 -3.8(13) . . . . ?
C38 C39 C40 N8 3.6(18) . . . . ?
C38 C39 C40 C41 -175.8(11) . . . . ?
O6 N9 C41 C42 -178.1(9) . . . . ?
C45 N9 C41 C42 -0.8(15) . . . . ?
Eu1 N9 C41 C42 141.3(8) . . . . ?
O6 N9 C41 C40 -0.9(14) . . . . ?
C45 N9 C41 C40 176.5(9) . . . . ?
Eu1 N9 C41 C40 -41.4(10) . . . . ?
N8 C40 C41 N9 37.5(14) . . . . ?
C39 C40 C41 N9 -143.1(10) . . . . ?
N8 C40 C41 C42 -145.3(10) . . . . ?
C39 C40 C41 C42 34.1(15) . . . . ?
N9 C41 C42 C43 1.3(16) . . . . ?
C40 C41 C42 C43 -175.9(10) . . . . ?
C41 C42 C43 C44 -1.1(17) . . . . ?
C42 C43 C44 C45 0.4(17) . . . . ?
C43 C44 C45 N9 0.1(17) . . . . ?
O6 N9 C45 C44 177.4(10) . . . . ?
C41 N9 C45 C44 0.1(16) . . . . ?
Eu1 N9 C45 C44 -133.9(9) . . . . ?
